data_4079932
loop_
_publ_author_name
'Tahara, Atsushi'
'Kajigaya, Mana'
'Takao, Toshiro'
'Suzuki, Hiroharu'

_publ_section_title
;
 Synthesis and Dynamic Properties of a Triruthenium Complex Containing
 \m3-\h2(&#x2225;)-Ethyne and \m3-Methylidyne Ligands: Equilibrium of an
 Ethyne--Hydrido Complex with a Nonclassical \m3-Vinyl Complex
;
_journal_issue 1
_journal_name_full Organometallics
_journal_page_first 260
_journal_paper_doi 10.1021/om301064y
_journal_volume 32
_journal_year 2013
_chemical_formula_sum 'C38 H59 N Ru3'
_chemical_formula_weight 833.07
_chemical_name_systematic
; 
 ? 
;
_space_group_IT_number 14
_symmetry_cell_setting monoclinic
_symmetry_space_group_name_Hall '-P 2yn'
_symmetry_space_group_name_H-M 'P 1 21/n 1'
_atom_sites_solution_hydrogens geom
_atom_sites_solution_primary direct
_atom_sites_solution_secondary difmap
_audit_creation_method SHELXL-97
_cell_angle_alpha 90.00
_cell_angle_beta 92.2890(8)
_cell_angle_gamma 90.00
_cell_formula_units_Z 4
_cell_length_a 13.1916(3)
_cell_length_b 15.5913(4)
_cell_length_c 17.4060(4)
_cell_measurement_reflns_used 54515
_cell_measurement_temperature 123(2)
_cell_measurement_theta_max 27.48
_cell_measurement_theta_min 3.04
_cell_volume 3577.11(15)
_computing_cell_refinement PROCESS-AUTO
_computing_data_collection 'PROCESS-AUTO (Rigaku, 1998)'
_computing_data_reduction 'SHELXS-97 (Sheldrick, 1990)'
_computing_molecular_graphics 'ORTEX (P.McArdle, 1995)'
_computing_publication_material SHELXL-97
_computing_structure_refinement 'SHELXL-97 (Sheldrick, 1997)'
_computing_structure_solution SHELXS-97
_diffrn_ambient_temperature 123(2)
_diffrn_detector_area_resol_mean 10
_diffrn_measured_fraction_theta_full 0.998
_diffrn_measured_fraction_theta_max 0.998
_diffrn_measurement_device_type 'Rigaku R-AXIS RAPID Imaging Plate'
_diffrn_measurement_method \w
_diffrn_radiation_monochromator graphite
_diffrn_radiation_source 'Rigaku Rotating Anode ultraX18'
_diffrn_radiation_type MoK\a
_diffrn_radiation_wavelength 0.71069
_diffrn_reflns_av_R_equivalents 0.0353
_diffrn_reflns_av_sigmaI/netI 0.0215
_diffrn_reflns_limit_h_max 17
_diffrn_reflns_limit_h_min -17
_diffrn_reflns_limit_k_max 20
_diffrn_reflns_limit_k_min -18
_diffrn_reflns_limit_l_max 22
_diffrn_reflns_limit_l_min -22
_diffrn_reflns_number 54515
_diffrn_reflns_theta_full 27.48
_diffrn_reflns_theta_max 27.48
_diffrn_reflns_theta_min 3.04
_exptl_absorpt_coefficient_mu 1.276
_exptl_absorpt_correction_T_max 1.0000
_exptl_absorpt_correction_T_min 0.7471
_exptl_absorpt_correction_type empirical
_exptl_crystal_colour red
_exptl_crystal_density_diffrn 1.547
_exptl_crystal_density_meas ?
_exptl_crystal_density_method 'not measured'
_exptl_crystal_description block
_exptl_crystal_F_000 1704
_exptl_crystal_size_max 0.147
_exptl_crystal_size_mid 0.143
_exptl_crystal_size_min 0.073
_refine_diff_density_max 1.423
_refine_diff_density_min -1.107
_refine_diff_density_rms 0.094
_refine_ls_extinction_method none
_refine_ls_goodness_of_fit_ref 1.130
_refine_ls_hydrogen_treatment mixed
_refine_ls_matrix_type full
_refine_ls_number_parameters 471
_refine_ls_number_reflns 8189
_refine_ls_number_restraints 0
_refine_ls_restrained_S_all 1.130
_refine_ls_R_factor_all 0.0371
_refine_ls_R_factor_gt 0.0344
_refine_ls_shift/su_max 0.001
_refine_ls_shift/su_mean 0.000
_refine_ls_structure_factor_coef Fsqd
_refine_ls_weighting_details 'calc w=1/[\s^2^(Fo^2^)+(0.0119P)^2^+12.7221P] where P=(Fo^2^+2Fc^2^)/3'
_refine_ls_weighting_scheme calc
_refine_ls_wR_factor_gt 0.0740
_refine_ls_wR_factor_ref 0.0751
_reflns_number_gt 7695
_reflns_number_total 8505
_reflns_threshold_expression >2sigma(I)
_cod_data_source_file om301064y_si_002.cif
_cod_data_source_block 7
_cod_depositor_comments
;
The following automatic conversions were performed:

'_symmetry_cell_setting' value 'Monoclinic' changed to 'monoclinic'
according to /home/saulius/struct/CIF-dictionaries/cif_core.dic
dictionary named 'cif_core.dic' version 2.4.2 from
2011-04-26.

'_exptl_absorpt_correction_type' value 'Empirical'
changed to 'empirical' according to
/home/saulius/struct/CIF-dictionaries/cif_core.dic dictionary named
'cif_core.dic' version 2.4.2 from 2011-04-26.

Automatic conversion script
Id: cif_fix_values 1891 2012-01-12 08:04:46Z andrius 

The following automatic conversions were performed:

'_exptl_crystal_density_meas' value 'not measured' was changed to '?'
- the value is perceived as not measured.

Automatic conversion script
Id: cif_fix_values 3008 2015-01-20 13:52:24Z robertas 
;
_cod_original_sg_symbol_H-M P21/n
_cod_database_code 4079932

loop_
_symmetry_equiv_pos_as_xyz
'x, y, z'
'x+1/2, -y+1/2, z+1/2'
'-x, -y, -z'
'-x-1/2, y-1/2, -z-1/2'

loop_
_atom_site_label
_atom_site_type_symbol
_atom_site_fract_x
_atom_site_fract_y
_atom_site_fract_z
_atom_site_U_iso_or_equiv
_atom_site_adp_type
_atom_site_occupancy
_atom_site_symmetry_multiplicity
_atom_site_calc_flag
_atom_site_refinement_flags
Ru1 Ru 0.463667(19) 0.720024(17) 0.188423(14) 0.01844(6) Uani 1 1 d .
Ru2 Ru 0.626644(19) 0.676070(16) 0.096035(14) 0.01802(6) Uani 1 1 d .
Ru3 Ru 0.649983(19) 0.675678(16) 0.252884(14) 0.01762(6) Uani 1 1 d .
H5 H 0.496(3) 0.645(2) 0.1150(19) 0.014(8) Uiso 1 1 d .
C1 C 0.6018(2) 0.7649(2) 0.17381(17) 0.0190(6) Uani 1 1 d .
H1 H 0.621(3) 0.825(3) 0.175(2) 0.031(11) Uiso 1 1 d .
C2 C 0.6406(3) 0.5743(2) 0.16517(19) 0.0239(7) Uani 1 1 d .
H2 H 0.700(3) 0.531(2) 0.161(2) 0.019(9) Uiso 1 1 d .
C3 C 0.5752(3) 0.5529(2) 0.22485(19) 0.0218(6) Uani 1 1 d .
H3 H 0.593(3) 0.505(3) 0.261(2) 0.025(10) Uiso 1 1 d .
C4 C 0.4933(2) 0.6074(2) 0.24473(17) 0.0187(6) Uani 1 1 d .
N1 N 0.4348(2) 0.57943(19) 0.30504(16) 0.0228(6) Uani 1 1 d .
H4 H 0.393(3) 0.612(3) 0.315(3) 0.039(13) Uiso 1 1 d .
C5 C 0.4054(3) 0.4903(2) 0.32441(19) 0.0227(7) Uani 1 1 d .
C6 C 0.3787(3) 0.4368(3) 0.2526(2) 0.0381(9) Uani 1 1 d .
H6A H 0.4377 0.4339 0.2202 0.042(12) Uiso 1 1 calc R
H6B H 0.3218 0.4636 0.2237 0.049(14) Uiso 1 1 calc R
H6C H 0.3596 0.3787 0.2680 0.060(15) Uiso 1 1 calc R
C7 C 0.3125(3) 0.4967(2) 0.3732(2) 0.0332(8) Uani 1 1 d .
H7A H 0.3284 0.5324 0.4184 0.056(15) Uiso 1 1 calc R
H7B H 0.2929 0.4392 0.3899 0.057(15) Uiso 1 1 calc R
H7C H 0.2563 0.5225 0.3427 0.041(12) Uiso 1 1 calc R
C8 C 0.4875(3) 0.4433(2) 0.3737(2) 0.0315(8) Uani 1 1 d .
H8A H 0.5490 0.4375 0.3444 0.046(13) Uiso 1 1 calc R
H8B H 0.4628 0.3863 0.3874 0.040(12) Uiso 1 1 calc R
H8C H 0.5030 0.4763 0.4206 0.054(14) Uiso 1 1 calc R
C9 C 0.2926(3) 0.7292(3) 0.2018(2) 0.0349(8) Uani 1 1 d .
C10 C 0.3157(3) 0.7536(3) 0.1280(2) 0.0396(10) Uani 1 1 d .
C11 C 0.3772(3) 0.8278(3) 0.1321(2) 0.0402(11) Uani 1 1 d .
C12 C 0.3950(3) 0.8487(2) 0.2133(2) 0.0312(8) Uani 1 1 d .
C13 C 0.3420(3) 0.7851(2) 0.25490(19) 0.0262(7) Uani 1 1 d .
C14 C 0.2178(3) 0.6593(3) 0.2211(4) 0.0655(17) Uani 1 1 d .
C15 C 0.2708(5) 0.7114(4) 0.0554(3) 0.0696(18) Uani 1 1 d .
C16 C 0.4109(4) 0.8820(4) 0.0669(3) 0.0689(19) Uani 1 1 d .
H16A H 0.4707 0.9154 0.0838 0.070(19) Uiso 1 1 calc R
H16B H 0.3561 0.9211 0.0505 0.11(2) Uiso 1 1 calc R
H16C H 0.4282 0.8450 0.0238 0.12(3) Uiso 1 1 calc R
C17 C 0.4455(4) 0.9276(3) 0.2426(4) 0.0547(13) Uani 1 1 d .
C18 C 0.3261(4) 0.7872(3) 0.3401(2) 0.0497(12) Uani 1 1 d .
H18A H 0.3870 0.8100 0.3669 0.12(3) Uiso 1 1 calc R
H18B H 0.3128 0.7290 0.3584 0.09(2) Uiso 1 1 calc R
H18C H 0.2680 0.8241 0.3503 0.065(16) Uiso 1 1 calc R
C19 C 0.6623(3) 0.6102(2) -0.0144(2) 0.0308(8) Uani 1 1 d .
C20 C 0.7534(3) 0.6392(3) 0.0238(2) 0.0327(8) Uani 1 1 d .
C21 C 0.7500(3) 0.7315(2) 0.02679(19) 0.0272(7) Uani 1 1 d .
C22 C 0.6573(3) 0.7575(2) -0.00989(18) 0.0225(7) Uani 1 1 d .
C23 C 0.6025(3) 0.6834(2) -0.03327(18) 0.0269(7) Uani 1 1 d .
C24 C 0.6378(5) 0.5186(3) -0.0358(3) 0.0528(13) Uani 1 1 d .
H24A H 0.5643 0.5125 -0.0447 0.12(3) Uiso 1 1 calc R
H24B H 0.6608 0.4805 0.0062 0.047(13) Uiso 1 1 calc R
H24C H 0.6722 0.5033 -0.0827 0.071(17) Uiso 1 1 calc R
C25 C 0.8428(4) 0.5841(3) 0.0455(3) 0.0529(13) Uani 1 1 d .
H25A H 0.8881 0.6151 0.0819 0.043(13) Uiso 1 1 calc R
H25B H 0.8795 0.5698 -0.0006 0.060(15) Uiso 1 1 calc R
H25C H 0.8195 0.5312 0.0696 0.10(2) Uiso 1 1 calc R
C26 C 0.8345(3) 0.7903(3) 0.0520(2) 0.0453(11) Uani 1 1 d .
H26A H 0.8790 0.7612 0.0902 0.058(15) Uiso 1 1 calc R
H26B H 0.8063 0.8421 0.0749 0.062(16) Uiso 1 1 calc R
H26C H 0.8737 0.8063 0.0075 0.050(14) Uiso 1 1 calc R
C27 C 0.6306(3) 0.8485(2) -0.0302(2) 0.0385(10) Uani 1 1 d .
H27A H 0.5591 0.8516 -0.0475 0.048(14) Uiso 1 1 calc R
H27B H 0.6733 0.8683 -0.0715 0.064(16) Uiso 1 1 calc R
H27C H 0.6419 0.8851 0.0151 0.062(16) Uiso 1 1 calc R
C28 C 0.5037(3) 0.6831(3) -0.0799(2) 0.0420(10) Uani 1 1 d .
H28A H 0.4716 0.6266 -0.0761 0.071(17) Uiso 1 1 calc R
H28B H 0.5167 0.6955 -0.1338 0.057(15) Uiso 1 1 calc R
H28C H 0.4584 0.7269 -0.0600 0.09(2) Uiso 1 1 calc R
C29 C 0.7508(3) 0.6255(2) 0.3476(2) 0.0322(8) Uani 1 1 d .
C30 C 0.6763(3) 0.6800(3) 0.37929(19) 0.0304(8) Uani 1 1 d .
C31 C 0.6917(3) 0.7637(2) 0.3484(2) 0.0285(7) Uani 1 1 d .
C32 C 0.7743(3) 0.7588(2) 0.2987(2) 0.0310(8) Uani 1 1 d .
C33 C 0.8104(3) 0.6735(3) 0.2980(2) 0.0339(8) Uani 1 1 d .
C34 C 0.7695(4) 0.5324(3) 0.3687(3) 0.0530(13) Uani 1 1 d .
H34A H 0.7095 0.5090 0.3927 0.071(18) Uiso 1 1 calc R
H34B H 0.8282 0.5284 0.4048 0.052(14) Uiso 1 1 calc R
H34C H 0.7829 0.4996 0.3222 0.10(2) Uiso 1 1 calc R
C35 C 0.6012(4) 0.6556(3) 0.4373(2) 0.0487(12) Uani 1 1 d .
C36 C 0.6395(4) 0.8440(3) 0.3713(3) 0.0561(14) Uani 1 1 d .
H36A H 0.5704 0.8304 0.3860 0.10(3) Uiso 1 1 calc R
H36B H 0.6369 0.8841 0.3279 0.10(2) Uiso 1 1 calc R
H36C H 0.6770 0.8702 0.4150 0.071(17) Uiso 1 1 calc R
C37 C 0.8215(4) 0.8348(3) 0.2602(3) 0.0543(14) Uani 1 1 d .
C38 C 0.9032(3) 0.6412(4) 0.2589(3) 0.0588(14) Uani 1 1 d .

loop_
_atom_site_aniso_label
_atom_site_aniso_U_11
_atom_site_aniso_U_22
_atom_site_aniso_U_33
_atom_site_aniso_U_23
_atom_site_aniso_U_13
_atom_site_aniso_U_12
Ru1 0.01910(12) 0.02237(13) 0.01414(11) 0.00007(9) 0.00420(9) 0.00352(10)
Ru2 0.02166(13) 0.01916(12) 0.01374(11) 0.00199(9) 0.00672(9) 0.00059(9)
Ru3 0.02128(12) 0.01603(12) 0.01557(12) 0.00391(9) 0.00093(9) -0.00168(9)
C1 0.0236(15) 0.0178(15) 0.0158(14) 0.0039(11) 0.0034(12) 0.0043(12)
C2 0.0277(17) 0.0235(16) 0.0208(15) 0.0009(12) 0.0058(13) 0.0018(13)
C3 0.0251(16) 0.0188(15) 0.0217(15) 0.0016(12) 0.0040(13) -0.0005(12)
C4 0.0211(15) 0.0199(15) 0.0152(13) 0.0033(11) 0.0031(11) 0.0010(12)
N1 0.0265(15) 0.0203(14) 0.0226(14) 0.0030(11) 0.0117(11) 0.0030(12)
C5 0.0240(16) 0.0218(16) 0.0229(15) 0.0009(12) 0.0082(13) -0.0051(12)
C6 0.044(2) 0.037(2) 0.034(2) -0.0071(17) 0.0096(18) -0.0110(18)
C7 0.033(2) 0.0295(19) 0.038(2) 0.0008(16) 0.0153(16) -0.0048(15)
C8 0.036(2) 0.0250(18) 0.0336(19) 0.0122(15) 0.0102(16) 0.0011(15)
C9 0.0219(17) 0.034(2) 0.048(2) 0.0009(17) -0.0010(16) 0.0079(15)
C10 0.036(2) 0.045(2) 0.036(2) -0.0054(18) -0.0107(17) 0.0187(18)
C11 0.040(2) 0.051(3) 0.0311(19) 0.0223(18) 0.0202(17) 0.0322(19)
C12 0.0243(17) 0.0236(18) 0.046(2) 0.0017(15) 0.0099(16) 0.0091(14)
C13 0.0250(16) 0.0297(18) 0.0245(16) 0.0028(13) 0.0080(13) 0.0128(14)
C14 0.024(2) 0.049(3) 0.122(6) 0.015(3) -0.005(3) 0.000(2)
C15 0.068(4) 0.082(4) 0.056(3) -0.025(3) -0.034(3) 0.034(3)
C16 0.065(4) 0.081(4) 0.063(3) 0.046(3) 0.039(3) 0.045(3)
C17 0.045(3) 0.029(2) 0.090(4) -0.011(2) 0.000(3) 0.0076(19)
C18 0.056(3) 0.064(3) 0.030(2) 0.009(2) 0.019(2) 0.029(2)
C19 0.047(2) 0.0246(18) 0.0224(16) -0.0020(13) 0.0191(16) -0.0023(15)
C20 0.038(2) 0.037(2) 0.0242(17) 0.0110(15) 0.0194(15) 0.0133(16)
C21 0.0286(17) 0.0354(19) 0.0184(15) 0.0016(13) 0.0116(13) -0.0038(15)
C22 0.0320(17) 0.0209(16) 0.0153(14) 0.0016(12) 0.0118(13) 0.0003(13)
C23 0.0364(19) 0.0317(18) 0.0132(14) -0.0001(13) 0.0106(13) -0.0041(15)
C24 0.092(4) 0.029(2) 0.041(2) -0.0038(18) 0.033(3) -0.002(2)
C25 0.047(3) 0.066(3) 0.047(3) 0.018(2) 0.023(2) 0.028(2)
C26 0.035(2) 0.068(3) 0.033(2) -0.001(2) 0.0109(18) -0.023(2)
C27 0.053(3) 0.028(2) 0.037(2) 0.0106(16) 0.0255(19) 0.0078(17)
C28 0.044(2) 0.063(3) 0.0191(17) -0.0040(17) 0.0029(16) -0.012(2)
C29 0.044(2) 0.0224(18) 0.0286(18) 0.0018(14) -0.0177(16) -0.0004(15)
C30 0.0358(19) 0.039(2) 0.0163(15) 0.0036(14) -0.0044(14) -0.0153(16)
C31 0.0356(19) 0.0252(18) 0.0239(16) -0.0036(13) -0.0100(14) 0.0020(14)
C32 0.0326(19) 0.0324(19) 0.0271(17) 0.0080(14) -0.0081(15) -0.0138(15)
C33 0.0284(18) 0.045(2) 0.0281(18) -0.0010(16) -0.0073(15) 0.0034(16)
C34 0.072(3) 0.028(2) 0.056(3) 0.005(2) -0.032(3) 0.000(2)
C35 0.055(3) 0.070(3) 0.0215(18) -0.003(2) 0.0034(18) -0.025(2)
C36 0.072(4) 0.043(3) 0.051(3) -0.021(2) -0.025(3) 0.022(2)
C37 0.061(3) 0.054(3) 0.047(3) 0.023(2) -0.021(2) -0.037(2)
C38 0.030(2) 0.095(4) 0.052(3) -0.009(3) -0.003(2) 0.012(2)

loop_
_atom_type_symbol
_atom_type_description
_atom_type_scat_dispersion_real
_atom_type_scat_dispersion_imag
_atom_type_scat_source
C C 0.0033 0.0016 'International Tables Vol C Tables 4.2.6.8 and 6.1.1.4'
H H 0.0000 0.0000 'International Tables Vol C Tables 4.2.6.8 and 6.1.1.4'
N N 0.0061 0.0033 'International Tables Vol C Tables 4.2.6.8 and 6.1.1.4'
Ru Ru -1.2594 0.8363 'International Tables Vol C Tables 4.2.6.8 and 6.1.1.4'

loop_
_geom_angle_atom_site_label_1
_geom_angle_atom_site_label_2
_geom_angle_atom_site_label_3
_geom_angle
C1 Ru1 C4 101.87(12)
C1 Ru1 C11 97.74(15)
C4 Ru1 C11 160.38(15)
C1 Ru1 C10 130.31(15)
C4 Ru1 C10 124.93(15)
C11 Ru1 C10 36.80(17)
C1 Ru1 C12 95.17(13)
C4 Ru1 C12 138.18(13)
C11 Ru1 C12 38.02(15)
C10 Ru1 C12 62.13(15)
C1 Ru1 C13 125.79(13)
C4 Ru1 C13 105.50(12)
C11 Ru1 C13 61.71(12)
C10 Ru1 C13 60.77(14)
C12 Ru1 C13 36.89(13)
C1 Ru1 C9 155.63(14)
C4 Ru1 C9 100.15(13)
C11 Ru1 C9 60.55(15)
C10 Ru1 C9 35.64(15)
C12 Ru1 C9 61.11(14)
C13 Ru1 C9 36.20(14)
C1 Ru1 Ru3 47.78(9)
C4 Ru1 Ru3 55.70(9)
C11 Ru1 Ru3 143.17(13)
C10 Ru1 Ru3 176.08(11)
C12 Ru1 Ru3 120.40(10)
C13 Ru1 Ru3 123.12(9)
C9 Ru1 Ru3 147.72(11)
C1 Ru1 Ru2 44.38(9)
C4 Ru1 Ru2 85.92(8)
C11 Ru1 Ru2 108.65(9)
C10 Ru1 Ru2 117.31(11)
C12 Ru1 Ru2 130.43(10)
C13 Ru1 Ru2 167.31(9)
C9 Ru1 Ru2 148.53(11)
Ru3 Ru1 Ru2 58.810(9)
C1 Ru2 C2 99.08(13)
C1 Ru2 C20 136.36(15)
C2 Ru2 C20 94.72(13)
C1 Ru2 C21 104.07(13)
C2 Ru2 C21 125.46(14)
C20 Ru2 C21 37.81(14)
C1 Ru2 C19 162.64(13)
C2 Ru2 C19 97.78(13)
C20 Ru2 C19 37.28(15)
C21 Ru2 C19 62.19(13)
C1 Ru2 C23 128.77(13)
C2 Ru2 C23 130.25(13)
C20 Ru2 C23 61.76(14)
C21 Ru2 C23 61.39(13)
C19 Ru2 C23 36.67(13)
C1 Ru2 C22 101.73(12)
C2 Ru2 C22 155.81(12)
C20 Ru2 C22 61.54(12)
C21 Ru2 C22 36.46(13)
C19 Ru2 C22 60.91(12)
C23 Ru2 C22 36.18(12)
C1 Ru2 Ru3 48.07(9)
C2 Ru2 Ru3 52.56(10)
C20 Ru2 Ru3 120.65(10)
C21 Ru2 Ru3 118.90(9)
C19 Ru2 Ru3 146.54(10)
C23 Ru2 Ru3 176.78(10)
C22 Ru2 Ru3 142.11(8)
C1 Ru2 Ru1 44.51(9)
C2 Ru2 Ru1 84.46(9)
C20 Ru2 Ru1 178.96(11)
C21 Ru2 Ru1 143.22(10)
C19 Ru2 Ru1 142.17(11)
C23 Ru2 Ru1 118.33(9)
C22 Ru2 Ru1 119.21(8)
Ru3 Ru2 Ru1 59.296(9)
C1 Ru3 C2 90.80(13)
C1 Ru3 C3 108.58(13)
C2 Ru3 C3 37.59(12)
C1 Ru3 C31 98.39(13)
C2 Ru3 C31 167.26(13)
C3 Ru3 C31 143.51(13)
C1 Ru3 C32 92.90(13)
C2 Ru3 C32 133.74(14)
C3 Ru3 C32 155.31(14)
C31 Ru3 C32 37.47(14)
C1 Ru3 C30 132.98(14)
C2 Ru3 C30 135.60(14)
C3 Ru3 C30 107.35(13)
C31 Ru3 C30 37.69(13)
C32 Ru3 C30 62.59(13)
C1 Ru3 C29 154.55(14)
C2 Ru3 C29 106.15(13)
C3 Ru3 C29 96.21(13)
C31 Ru3 C29 62.35(13)
C32 Ru3 C29 61.65(13)
C30 Ru3 C29 37.54(15)
C1 Ru3 C33 120.97(14)
C2 Ru3 C33 105.08(14)
C3 Ru3 C33 118.42(14)
C31 Ru3 C33 62.59(14)
C32 Ru3 C33 37.09(15)
C30 Ru3 C33 62.68(14)
C29 Ru3 C33 36.86(15)
C1 Ru3 C4 91.06(12)
C2 Ru3 C4 66.62(12)
C3 Ru3 C4 36.68(11)
C31 Ru3 C4 121.65(13)
C32 Ru3 C4 159.12(13)
C30 Ru3 C4 100.28(12)
C29 Ru3 C4 112.90(13)
C33 Ru3 C4 147.60(13)
C1 Ru3 Ru2 46.01(9)
C2 Ru3 Ru2 46.14(9)
C3 Ru3 Ru2 75.45(8)
C31 Ru3 Ru2 139.89(10)
C32 Ru3 Ru2 114.24(9)
C30 Ru3 Ru2 176.82(9)
C29 Ru3 Ru2 141.50(11)
C33 Ru3 Ru2 114.81(10)
C4 Ru3 Ru2 82.86(7)
C1 Ru3 Ru1 45.87(9)
C2 Ru3 Ru1 82.69(9)
C3 Ru3 Ru1 75.09(9)
C31 Ru3 Ru1 110.04(10)
C32 Ru3 Ru1 129.59(10)
C30 Ru3 Ru1 120.00(11)
C29 Ru3 Ru1 153.06(11)
C33 Ru3 Ru1 165.68(11)
C4 Ru3 Ru1 46.51(8)
Ru2 Ru3 Ru1 61.894(9)
Ru2 C1 Ru1 91.12(14)
Ru2 C1 Ru3 85.92(12)
Ru1 C1 Ru3 86.35(12)
C3 C2 Ru2 125.8(3)
C3 C2 Ru3 71.27(19)
Ru2 C2 Ru3 81.30(12)
C2 C3 C4 121.8(3)
C2 C3 Ru3 71.14(19)
C4 C3 Ru3 76.42(19)
N1 C4 C3 116.2(3)
N1 C4 Ru1 121.9(2)
C3 C4 Ru1 121.9(2)
N1 C4 Ru3 127.9(2)
C3 C4 Ru3 66.90(18)
Ru1 C4 Ru3 77.79(10)
C4 N1 C5 128.3(3)
N1 C5 C7 106.8(3)
N1 C5 C6 112.2(3)
C7 C5 C6 109.1(3)
N1 C5 C8 112.8(3)
C7 C5 C8 106.5(3)
C6 C5 C8 109.2(3)
C10 C9 C13 109.0(4)
C10 C9 C14 124.8(5)
C13 C9 C14 126.0(4)
C10 C9 Ru1 70.6(2)
C13 C9 Ru1 70.9(2)
C14 C9 Ru1 129.2(3)
C9 C10 C11 109.0(4)
C9 C10 C15 124.0(5)
C11 C10 C15 126.7(5)
C9 C10 Ru1 73.8(2)
C11 C10 Ru1 71.4(2)
C15 C10 Ru1 126.2(3)
C10 C11 C12 107.5(3)
C10 C11 C16 127.8(5)
C12 C11 C16 124.5(5)
C10 C11 Ru1 71.8(2)
C12 C11 Ru1 71.53(19)
C16 C11 Ru1 126.5(3)
C13 C12 C11 105.9(3)
C13 C12 C17 128.7(4)
C11 C12 C17 124.8(4)
C13 C12 Ru1 71.80(19)
C11 C12 Ru1 70.5(2)
C17 C12 Ru1 128.9(3)
C9 C13 C12 108.7(3)
C9 C13 C18 125.4(4)
C12 C13 C18 125.1(4)
C9 C13 Ru1 72.9(2)
C12 C13 Ru1 71.31(19)
C18 C13 Ru1 130.2(3)
C23 C19 C20 107.7(3)
C23 C19 C24 126.4(4)
C20 C19 C24 125.8(4)
C23 C19 Ru2 72.32(19)
C20 C19 Ru2 69.90(19)
C24 C19 Ru2 126.4(2)
C19 C20 C21 107.9(3)
C19 C20 C25 125.3(4)
C21 C20 C25 126.2(4)
C19 C20 Ru2 72.8(2)
C21 C20 Ru2 72.20(19)
C25 C20 Ru2 127.9(3)
C22 C21 C20 107.3(3)
C22 C21 C26 125.2(4)
C20 C21 C26 126.8(4)
C22 C21 Ru2 73.70(18)
C20 C21 Ru2 69.98(19)
C26 C21 Ru2 128.9(2)
C23 C22 C21 108.6(3)
C23 C22 C27 126.3(3)
C21 C22 C27 124.6(3)
C23 C22 Ru2 70.97(18)
C21 C22 Ru2 69.83(18)
C27 C22 Ru2 131.8(2)
C22 C23 C19 108.5(3)
C22 C23 C28 125.4(4)
C19 C23 C28 125.6(4)
C22 C23 Ru2 72.85(18)
C19 C23 Ru2 71.00(19)
C28 C23 Ru2 128.2(2)
C33 C29 C30 109.3(3)
C33 C29 C34 124.7(4)
C30 C29 C34 125.8(4)
C33 C29 Ru3 71.9(2)
C30 C29 Ru3 71.0(2)
C34 C29 Ru3 127.2(3)
C29 C30 C31 106.8(3)
C29 C30 C35 126.6(4)
C31 C30 C35 126.5(4)
C29 C30 Ru3 71.4(2)
C31 C30 Ru3 70.96(19)
C35 C30 Ru3 125.6(3)
C32 C31 C30 107.6(3)
C32 C31 C36 125.6(4)
C30 C31 C36 126.4(4)
C32 C31 Ru3 71.4(2)
C30 C31 Ru3 71.35(19)
C36 C31 Ru3 128.2(3)
C33 C32 C31 108.9(3)
C33 C32 C37 126.2(4)
C31 C32 C37 124.6(4)
C33 C32 Ru3 72.0(2)
C31 C32 Ru3 71.1(2)
C37 C32 Ru3 127.8(3)
C29 C33 C32 107.4(3)
C29 C33 C38 125.6(4)
C32 C33 C38 126.6(4)
C29 C33 Ru3 71.2(2)
C32 C33 Ru3 70.9(2)
C38 C33 Ru3 128.4(3)

loop_
_geom_bond_atom_site_label_1
_geom_bond_atom_site_label_2
_geom_bond_distance
Ru1 C1 1.977(3)
Ru1 C4 2.041(3)
Ru1 C11 2.236(3)
Ru1 C10 2.241(4)
Ru1 C12 2.250(3)
Ru1 C13 2.257(3)
Ru1 C9 2.282(4)
Ru1 Ru3 2.7491(4)
Ru1 Ru2 2.8203(3)
Ru2 C1 1.973(3)
Ru2 C2 1.995(3)
Ru2 C20 2.208(3)
Ru2 C21 2.237(3)
Ru2 C19 2.246(3)
Ru2 C23 2.263(3)
Ru2 C22 2.288(3)
Ru2 Ru3 2.7352(3)
Ru3 C1 2.040(3)
Ru3 C2 2.197(3)
Ru3 C3 2.199(3)
Ru3 C31 2.209(3)
Ru3 C32 2.213(3)
Ru3 C30 2.215(3)
Ru3 C29 2.220(3)
Ru3 C33 2.228(4)
Ru3 C4 2.324(3)
C2 C3 1.416(4)
C3 C4 1.428(4)
C4 N1 1.398(4)
N1 C5 1.485(4)
C5 C7 1.522(5)
C5 C6 1.532(5)
C5 C8 1.540(5)
C9 C10 1.385(6)
C9 C13 1.410(5)
C9 C14 1.517(6)
C10 C11 1.413(7)
C10 C15 1.524(6)
C11 C12 1.461(6)
C11 C16 1.496(6)
C12 C13 1.426(5)
C12 C17 1.480(6)
C13 C18 1.506(5)
C19 C23 1.419(5)
C19 C20 1.424(6)
C19 C24 1.508(5)
C20 C21 1.441(5)
C20 C25 1.496(5)
C21 C22 1.416(5)
C21 C26 1.496(5)
C22 C23 1.413(5)
C22 C27 1.501(5)
C23 C28 1.508(5)
C29 C33 1.406(6)
C29 C30 1.427(6)
C29 C34 1.515(5)
C30 C31 1.429(5)
C30 C35 1.493(5)
C31 C32 1.421(5)
C31 C36 1.490(5)
C32 C33 1.413(6)
C32 C37 1.508(5)
C33 C38 1.511(6)

loop_
_geom_torsion_atom_site_label_1
_geom_torsion_atom_site_label_2
_geom_torsion_atom_site_label_3
_geom_torsion_atom_site_label_4
_geom_torsion
C4 Ru1 Ru2 C1 -111.58(15)
C11 Ru1 Ru2 C1 81.86(19)
C10 Ru1 Ru2 C1 120.89(18)
C12 Ru1 Ru2 C1 45.44(19)
C13 Ru1 Ru2 C1 42.9(4)
C9 Ru1 Ru2 C1 145.6(2)
Ru3 Ru1 Ru2 C1 -59.70(12)
C1 Ru1 Ru2 C2 108.95(16)
C4 Ru1 Ru2 C2 -2.63(13)
C11 Ru1 Ru2 C2 -169.19(17)
C10 Ru1 Ru2 C2 -130.16(17)
C12 Ru1 Ru2 C2 154.40(17)
C13 Ru1 Ru2 C2 151.9(4)
C9 Ru1 Ru2 C2 -105.5(2)
Ru3 Ru1 Ru2 C2 49.25(10)
C1 Ru1 Ru2 C20 147(6)
C4 Ru1 Ru2 C20 36(6)
C11 Ru1 Ru2 C20 -131(6)
C10 Ru1 Ru2 C20 -92(6)
C12 Ru1 Ru2 C20 -167(6)
C13 Ru1 Ru2 C20 -170(6)
C9 Ru1 Ru2 C20 -67(6)
Ru3 Ru1 Ru2 C20 87(6)
C1 Ru1 Ru2 C21 -38.6(2)
C4 Ru1 Ru2 C21 -150.18(18)
C11 Ru1 Ru2 C21 43.3(2)
C10 Ru1 Ru2 C21 82.3(2)
C12 Ru1 Ru2 C21 6.8(2)
C13 Ru1 Ru2 C21 4.3(4)
C9 Ru1 Ru2 C21 107.0(2)
Ru3 Ru1 Ru2 C21 -98.30(15)
C1 Ru1 Ru2 C19 -155.5(2)
C4 Ru1 Ru2 C19 92.93(18)
C11 Ru1 Ru2 C19 -73.6(2)
C10 Ru1 Ru2 C19 -34.6(2)
C12 Ru1 Ru2 C19 -110.0(2)
C13 Ru1 Ru2 C19 -112.5(4)
C9 Ru1 Ru2 C19 -9.9(3)
Ru3 Ru1 Ru2 C19 144.82(15)
C1 Ru1 Ru2 C23 -117.80(16)
C4 Ru1 Ru2 C23 130.62(14)
C11 Ru1 Ru2 C23 -35.94(18)
C10 Ru1 Ru2 C23 3.09(17)
C12 Ru1 Ru2 C23 -72.36(17)
C13 Ru1 Ru2 C23 -74.9(4)
C9 Ru1 Ru2 C23 27.8(2)
Ru3 Ru1 Ru2 C23 -177.50(10)
C1 Ru1 Ru2 C22 -76.32(16)
C4 Ru1 Ru2 C22 172.10(13)
C11 Ru1 Ru2 C22 5.54(17)
C10 Ru1 Ru2 C22 44.57(17)
C12 Ru1 Ru2 C22 -30.88(17)
C13 Ru1 Ru2 C22 -33.4(4)
C9 Ru1 Ru2 C22 69.3(2)
Ru3 Ru1 Ru2 C22 -136.02(10)
C1 Ru1 Ru2 Ru3 59.70(12)
C4 Ru1 Ru2 Ru3 -51.88(9)
C11 Ru1 Ru2 Ru3 141.56(14)
C10 Ru1 Ru2 Ru3 -179.41(14)
C12 Ru1 Ru2 Ru3 105.14(14)
C13 Ru1 Ru2 Ru3 102.6(4)
C9 Ru1 Ru2 Ru3 -154.7(2)
C2 Ru2 Ru3 C1 -162.70(18)
C20 Ru2 Ru3 C1 126.76(18)
C21 Ru2 Ru3 C1 82.96(17)
C19 Ru2 Ru3 C1 165.4(2)
C23 Ru2 Ru3 C1 -11.3(17)
C22 Ru2 Ru3 C1 44.82(19)
Ru1 Ru2 Ru3 C1 -54.44(13)
C1 Ru2 Ru3 C2 162.70(18)
C20 Ru2 Ru3 C2 -70.54(18)
C21 Ru2 Ru3 C2 -114.33(17)
C19 Ru2 Ru3 C2 -31.9(2)
C23 Ru2 Ru3 C2 151.4(17)
C22 Ru2 Ru3 C2 -152.47(19)
Ru1 Ru2 Ru3 C2 108.26(12)
C1 Ru2 Ru3 C3 135.07(16)
C2 Ru2 Ru3 C3 -27.63(15)
C20 Ru2 Ru3 C3 -98.17(15)
C21 Ru2 Ru3 C3 -141.96(14)
C19 Ru2 Ru3 C3 -59.5(2)
C23 Ru2 Ru3 C3 123.7(17)
C22 Ru2 Ru3 C3 179.90(16)
Ru1 Ru2 Ru3 C3 80.63(9)
C1 Ru2 Ru3 C31 -33.8(2)
C2 Ru2 Ru3 C31 163.5(2)
C20 Ru2 Ru3 C31 93.0(2)
C21 Ru2 Ru3 C31 49.18(19)
C19 Ru2 Ru3 C31 131.6(2)
C23 Ru2 Ru3 C31 -45.1(17)
C22 Ru2 Ru3 C31 11.0(2)
Ru1 Ru2 Ru3 C31 -88.23(15)
C1 Ru2 Ru3 C32 -69.05(17)
C2 Ru2 Ru3 C32 128.24(17)
C20 Ru2 Ru3 C32 57.71(17)
C21 Ru2 Ru3 C32 13.91(16)
C19 Ru2 Ru3 C32 96.4(2)
C23 Ru2 Ru3 C32 -80.4(17)
C22 Ru2 Ru3 C32 -24.23(18)
Ru1 Ru2 Ru3 C32 -123.50(12)
C1 Ru2 Ru3 C30 -73(2)
C2 Ru2 Ru3 C30 124(2)
C20 Ru2 Ru3 C30 54(2)
C21 Ru2 Ru3 C30 10(2)
C19 Ru2 Ru3 C30 93(2)
C23 Ru2 Ru3 C30 -84(3)
C22 Ru2 Ru3 C30 -28(2)
Ru1 Ru2 Ru3 C30 -127(2)
C1 Ru2 Ru3 C29 -143.4(2)
C2 Ru2 Ru3 C29 53.9(2)
C20 Ru2 Ru3 C29 -16.6(2)
C21 Ru2 Ru3 C29 -60.40(19)
C19 Ru2 Ru3 C29 22.1(2)
C23 Ru2 Ru3 C29 -154.7(17)
C22 Ru2 Ru3 C29 -98.5(2)
Ru1 Ru2 Ru3 C29 162.19(16)
C1 Ru2 Ru3 C33 -109.98(17)
C2 Ru2 Ru3 C33 87.32(17)
C20 Ru2 Ru3 C33 16.78(17)
C21 Ru2 Ru3 C33 -27.01(16)
C19 Ru2 Ru3 C33 55.4(2)
C23 Ru2 Ru3 C33 -121.3(17)
C22 Ru2 Ru3 C33 -65.15(18)
Ru1 Ru2 Ru3 C33 -164.42(12)
C1 Ru2 Ru3 C4 98.44(15)
C2 Ru2 Ru3 C4 -64.26(15)
C20 Ru2 Ru3 C4 -134.80(15)
C21 Ru2 Ru3 C4 -178.59(14)
C19 Ru2 Ru3 C4 -96.14(19)
C23 Ru2 Ru3 C4 87.1(17)
C22 Ru2 Ru3 C4 143.26(16)
Ru1 Ru2 Ru3 C4 44.00(8)
C1 Ru2 Ru3 Ru1 54.44(13)
C2 Ru2 Ru3 Ru1 -108.26(12)
C20 Ru2 Ru3 Ru1 -178.80(12)
C21 Ru2 Ru3 Ru1 137.41(11)
C19 Ru2 Ru3 Ru1 -140.14(18)
C23 Ru2 Ru3 Ru1 43.1(17)
C22 Ru2 Ru3 Ru1 99.27(14)
C4 Ru1 Ru3 C1 162.82(16)
C11 Ru1 Ru3 C1 -24.7(2)
C10 Ru1 Ru3 C1 62.3(18)
C12 Ru1 Ru3 C1 -66.96(17)
C13 Ru1 Ru3 C1 -110.55(17)
C9 Ru1 Ru3 C1 -150.1(2)
Ru2 Ru1 Ru3 C1 54.62(12)
C1 Ru1 Ru3 C2 -98.28(15)
C4 Ru1 Ru3 C2 64.55(13)
C11 Ru1 Ru3 C2 -123.01(19)
C10 Ru1 Ru3 C2 -36.0(18)
C12 Ru1 Ru3 C2 -165.24(14)
C13 Ru1 Ru3 C2 151.18(14)
C9 Ru1 Ru3 C2 111.7(2)
Ru2 Ru1 Ru3 C2 -43.65(9)
C1 Ru1 Ru3 C3 -135.86(15)
C4 Ru1 Ru3 C3 26.97(13)
C11 Ru1 Ru3 C3 -160.58(19)
C10 Ru1 Ru3 C3 -73.6(18)
C12 Ru1 Ru3 C3 157.18(14)
C13 Ru1 Ru3 C3 113.60(14)
C9 Ru1 Ru3 C3 74.1(2)
Ru2 Ru1 Ru3 C3 -81.23(9)
C1 Ru1 Ru3 C31 82.10(16)
C4 Ru1 Ru3 C31 -115.08(15)
C11 Ru1 Ru3 C31 57.4(2)
C10 Ru1 Ru3 C31 144.4(18)
C12 Ru1 Ru3 C31 15.14(16)
C13 Ru1 Ru3 C31 -28.44(15)
C9 Ru1 Ru3 C31 -68.0(2)
Ru2 Ru1 Ru3 C31 136.73(11)
C1 Ru1 Ru3 C32 44.72(18)
C4 Ru1 Ru3 C32 -152.46(16)
C11 Ru1 Ru3 C32 20.0(2)
C10 Ru1 Ru3 C32 107.0(18)
C12 Ru1 Ru3 C32 -22.25(17)
C13 Ru1 Ru3 C32 -65.83(17)
C9 Ru1 Ru3 C32 -105.3(2)
Ru2 Ru1 Ru3 C32 99.34(13)
C1 Ru1 Ru3 C30 122.46(17)
C4 Ru1 Ru3 C30 -74.72(15)
C11 Ru1 Ru3 C30 97.7(2)
C10 Ru1 Ru3 C30 -175.2(18)
C12 Ru1 Ru3 C30 55.50(16)
C13 Ru1 Ru3 C30 11.91(16)
C9 Ru1 Ru3 C30 -27.6(2)
Ru2 Ru1 Ru3 C30 177.08(11)
C1 Ru1 Ru3 C29 150.2(2)
C4 Ru1 Ru3 C29 -47.0(2)
C11 Ru1 Ru3 C29 125.5(3)
C10 Ru1 Ru3 C29 -147.5(18)
C12 Ru1 Ru3 C29 83.3(2)
C13 Ru1 Ru3 C29 39.7(2)
C9 Ru1 Ru3 C29 0.2(3)
Ru2 Ru1 Ru3 C29 -155.2(2)
C1 Ru1 Ru3 C33 25.6(4)
C4 Ru1 Ru3 C33 -171.5(4)
C11 Ru1 Ru3 C33 0.9(4)
C10 Ru1 Ru3 C33 87.9(19)
C12 Ru1 Ru3 C33 -41.3(4)
C13 Ru1 Ru3 C33 -84.9(4)
C9 Ru1 Ru3 C33 -124.4(5)
Ru2 Ru1 Ru3 C33 80.3(4)
C1 Ru1 Ru3 C4 -162.82(16)
C11 Ru1 Ru3 C4 172.45(19)
C10 Ru1 Ru3 C4 -100.5(18)
C12 Ru1 Ru3 C4 130.21(15)
C13 Ru1 Ru3 C4 86.63(15)
C9 Ru1 Ru3 C4 47.1(2)
Ru2 Ru1 Ru3 C4 -108.20(10)
C1 Ru1 Ru3 Ru2 -54.62(12)
C4 Ru1 Ru3 Ru2 108.20(10)
C11 Ru1 Ru3 Ru2 -79.35(17)
C10 Ru1 Ru3 Ru2 7.7(18)
C12 Ru1 Ru3 Ru2 -121.59(11)
C13 Ru1 Ru3 Ru2 -165.17(11)
C9 Ru1 Ru3 Ru2 155.31(19)
C2 Ru2 C1 Ru1 -72.42(14)
C20 Ru2 C1 Ru1 -179.19(14)
C21 Ru2 C1 Ru1 157.35(12)
C19 Ru2 C1 Ru1 121.5(4)
C23 Ru2 C1 Ru1 92.93(16)
C22 Ru2 C1 Ru1 119.98(12)
Ru3 Ru2 C1 Ru1 -86.26(12)
C2 Ru2 C1 Ru3 13.83(14)
C20 Ru2 C1 Ru3 -92.93(18)
C21 Ru2 C1 Ru3 -116.39(12)
C19 Ru2 C1 Ru3 -152.3(4)
C23 Ru2 C1 Ru3 179.19(12)
C22 Ru2 C1 Ru3 -153.76(11)
Ru1 Ru2 C1 Ru3 86.26(12)
C4 Ru1 C1 Ru2 71.41(13)
C11 Ru1 C1 Ru2 -108.82(14)
C10 Ru1 C1 Ru2 -89.61(18)
C12 Ru1 C1 Ru2 -147.00(13)
C13 Ru1 C1 Ru2 -169.37(11)
C9 Ru1 C1 Ru2 -134.4(3)
Ru3 Ru1 C1 Ru2 85.84(12)
C4 Ru1 C1 Ru3 -14.44(13)
C11 Ru1 C1 Ru3 165.34(13)
C10 Ru1 C1 Ru3 -175.45(14)
C12 Ru1 C1 Ru3 127.16(13)
C13 Ru1 C1 Ru3 104.79(14)
C9 Ru1 C1 Ru3 139.8(3)
Ru2 Ru1 C1 Ru3 -85.84(12)
C2 Ru3 C1 Ru2 -12.38(13)
C3 Ru3 C1 Ru2 -46.15(14)
C31 Ru3 C1 Ru2 158.77(13)
C32 Ru3 C1 Ru2 121.50(14)
C30 Ru3 C1 Ru2 175.85(13)
C29 Ru3 C1 Ru2 120.2(3)
C33 Ru3 C1 Ru2 95.78(16)
C4 Ru3 C1 Ru2 -79.01(12)
Ru1 Ru3 C1 Ru2 -91.38(13)
C2 Ru3 C1 Ru1 79.00(12)
C3 Ru3 C1 Ru1 45.24(14)
C31 Ru3 C1 Ru1 -109.85(13)
C32 Ru3 C1 Ru1 -147.12(14)
C30 Ru3 C1 Ru1 -92.77(18)
C29 Ru3 C1 Ru1 -148.4(3)
C33 Ru3 C1 Ru1 -172.83(12)
C4 Ru3 C1 Ru1 12.37(11)
Ru2 Ru3 C1 Ru1 91.38(13)
C1 Ru2 C2 C3 46.3(3)
C20 Ru2 C2 C3 -175.2(3)
C21 Ru2 C2 C3 160.9(3)
C19 Ru2 C2 C3 -137.8(3)
C23 Ru2 C2 C3 -118.7(3)
C22 Ru2 C2 C3 -164.6(3)
Ru3 Ru2 C2 C3 59.3(3)
Ru1 Ru2 C2 C3 4.1(3)
C1 Ru2 C2 Ru3 -12.94(13)
C20 Ru2 C2 Ru3 125.52(14)
C21 Ru2 C2 Ru3 101.65(14)
C19 Ru2 C2 Ru3 162.91(12)
C23 Ru2 C2 Ru3 -177.98(12)
C22 Ru2 C2 Ru3 136.2(3)
Ru1 Ru2 C2 Ru3 -55.12(7)
C1 Ru3 C2 C3 -120.3(2)
C31 Ru3 C2 C3 103.4(6)
C32 Ru3 C2 C3 144.9(2)
C30 Ru3 C2 C3 51.1(3)
C29 Ru3 C2 C3 79.0(2)
C33 Ru3 C2 C3 117.3(2)
C4 Ru3 C2 C3 -29.47(18)
Ru2 Ru3 C2 C3 -132.6(2)
Ru1 Ru3 C2 C3 -75.01(18)
C1 Ru3 C2 Ru2 12.35(12)
C3 Ru3 C2 Ru2 132.6(2)
C31 Ru3 C2 Ru2 -124.0(6)
C32 Ru3 C2 Ru2 -82.44(18)
C30 Ru3 C2 Ru2 -176.25(14)
C29 Ru3 C2 Ru2 -148.41(13)
C33 Ru3 C2 Ru2 -110.10(14)
C4 Ru3 C2 Ru2 103.16(13)
Ru1 Ru3 C2 Ru2 57.62(8)
Ru2 C2 C3 C4 -4.0(5)
Ru3 C2 C3 C4 59.8(3)
Ru2 C2 C3 Ru3 -63.8(2)
C1 Ru3 C3 C2 65.6(2)
C31 Ru3 C3 C2 -158.9(2)
C32 Ru3 C3 C2 -83.6(4)
C30 Ru3 C3 C2 -145.2(2)
C29 Ru3 C3 C2 -108.5(2)
C33 Ru3 C3 C2 -77.4(2)
C4 Ru3 C3 C2 130.9(3)
Ru2 Ru3 C3 C2 33.23(18)
Ru1 Ru3 C3 C2 97.48(19)
C1 Ru3 C3 C4 -65.3(2)
C2 Ru3 C3 C4 -130.9(3)
C31 Ru3 C3 C4 70.3(3)
C32 Ru3 C3 C4 145.5(3)
C30 Ru3 C3 C4 83.9(2)
C29 Ru3 C3 C4 120.6(2)
C33 Ru3 C3 C4 151.70(18)
Ru2 Ru3 C3 C4 -97.66(17)
Ru1 Ru3 C3 C4 -33.42(15)
C2 C3 C4 N1 -179.5(3)
Ru3 C3 C4 N1 -122.3(3)
C2 C3 C4 Ru1 0.3(5)
Ru3 C3 C4 Ru1 57.6(2)
C2 C3 C4 Ru3 -57.3(3)
C1 Ru1 C4 N1 140.1(3)
C11 Ru1 C4 N1 -39.2(6)
C10 Ru1 C4 N1 -57.5(3)
C12 Ru1 C4 N1 28.3(4)
C13 Ru1 C4 N1 7.4(3)
C9 Ru1 C4 N1 -29.3(3)
Ru3 Ru1 C4 N1 127.2(3)
Ru2 Ru1 C4 N1 -178.2(3)
C1 Ru1 C4 C3 -39.7(3)
C11 Ru1 C4 C3 141.0(4)
C10 Ru1 C4 C3 122.7(3)
C12 Ru1 C4 C3 -151.6(2)
C13 Ru1 C4 C3 -172.4(3)
C9 Ru1 C4 C3 150.8(3)
Ru3 Ru1 C4 C3 -52.6(2)
Ru2 Ru1 C4 C3 1.9(3)
C1 Ru1 C4 Ru3 12.91(12)
C11 Ru1 C4 Ru3 -166.4(4)
C10 Ru1 C4 Ru3 175.30(13)
C12 Ru1 C4 Ru3 -98.98(18)
C13 Ru1 C4 Ru3 -119.81(11)
C9 Ru1 C4 Ru3 -156.58(12)
Ru2 Ru1 C4 Ru3 54.56(5)
C1 Ru3 C4 N1 -133.3(3)
C2 Ru3 C4 N1 136.3(3)
C3 Ru3 C4 N1 106.1(3)
C31 Ru3 C4 N1 -32.8(3)
C32 Ru3 C4 N1 -32.3(5)
C30 Ru3 C4 N1 0.8(3)
C29 Ru3 C4 N1 37.8(3)
C33 Ru3 C4 N1 55.0(4)
Ru2 Ru3 C4 N1 -178.7(3)
Ru1 Ru3 C4 N1 -121.1(3)
C1 Ru3 C4 C3 120.57(19)
C2 Ru3 C4 C3 30.16(18)
C31 Ru3 C4 C3 -138.89(19)
C32 Ru3 C4 C3 -138.4(3)
C30 Ru3 C4 C3 -105.3(2)
C29 Ru3 C4 C3 -68.3(2)
C33 Ru3 C4 C3 -51.1(3)
Ru2 Ru3 C4 C3 75.19(17)
Ru1 Ru3 C4 C3 132.8(2)
C1 Ru3 C4 Ru1 -12.24(11)
C2 Ru3 C4 Ru1 -102.65(13)
C3 Ru3 C4 Ru1 -132.8(2)
C31 Ru3 C4 Ru1 88.29(14)
C32 Ru3 C4 Ru1 88.7(3)
C30 Ru3 C4 Ru1 121.89(13)
C29 Ru3 C4 Ru1 158.93(12)
C33 Ru3 C4 Ru1 176.1(2)
Ru2 Ru3 C4 Ru1 -57.62(7)
C3 C4 N1 C5 -36.1(5)
Ru1 C4 N1 C5 144.1(3)
Ru3 C4 N1 C5 -116.2(3)
C4 N1 C5 C7 -158.9(3)
C4 N1 C5 C6 -39.4(5)
C4 N1 C5 C8 84.4(4)
C1 Ru1 C9 C10 67.2(4)
C4 Ru1 C9 C10 -138.5(3)
C11 Ru1 C9 C10 37.8(3)
C12 Ru1 C9 C10 81.6(3)
C13 Ru1 C9 C10 119.1(3)
Ru3 Ru1 C9 C10 -176.4(2)
Ru2 Ru1 C9 C10 -39.6(4)
C1 Ru1 C9 C13 -52.0(4)
C4 Ru1 C9 C13 102.4(2)
C11 Ru1 C9 C13 -81.4(2)
C10 Ru1 C9 C13 -119.1(3)
C12 Ru1 C9 C13 -37.6(2)
Ru3 Ru1 C9 C13 64.5(3)
Ru2 Ru1 C9 C13 -158.72(16)
C1 Ru1 C9 C14 -173.3(4)
C4 Ru1 C9 C14 -18.9(5)
C11 Ru1 C9 C14 157.3(5)
C10 Ru1 C9 C14 119.6(6)
C12 Ru1 C9 C14 -158.9(5)
C13 Ru1 C9 C14 -121.3(6)
Ru3 Ru1 C9 C14 -56.8(6)
Ru2 Ru1 C9 C14 80.0(5)
C13 C9 C10 C11 -2.3(4)
C14 C9 C10 C11 172.0(4)
Ru1 C9 C10 C11 -63.2(3)
C13 C9 C10 C15 -176.1(4)
C14 C9 C10 C15 -1.7(6)
Ru1 C9 C10 C15 123.1(4)
C13 C9 C10 Ru1 60.8(3)
C14 C9 C10 Ru1 -124.8(4)
C1 Ru1 C10 C9 -150.1(2)
C4 Ru1 C10 C9 52.8(3)
C11 Ru1 C10 C9 -117.1(3)
C12 Ru1 C10 C9 -78.4(3)
C13 Ru1 C10 C9 -36.2(2)
Ru3 Ru1 C10 C9 150.6(17)
Ru2 Ru1 C10 C9 158.0(2)
C1 Ru1 C10 C11 -33.0(3)
C4 Ru1 C10 C11 169.9(2)
C12 Ru1 C10 C11 38.7(2)
C13 Ru1 C10 C11 80.9(2)
C9 Ru1 C10 C11 117.1(3)
Ru3 Ru1 C10 C11 -92.3(18)
Ru2 Ru1 C10 C11 -84.9(2)
C1 Ru1 C10 C15 89.3(5)
C4 Ru1 C10 C15 -67.8(5)
C11 Ru1 C10 C15 122.3(6)
C12 Ru1 C10 C15 161.0(6)
C13 Ru1 C10 C15 -156.8(6)
C9 Ru1 C10 C15 -120.6(6)
Ru3 Ru1 C10 C15 30(2)
Ru2 Ru1 C10 C15 37.4(5)
C9 C10 C11 C12 1.6(4)
C15 C10 C11 C12 175.1(4)
Ru1 C10 C11 C12 -63.1(2)
C9 C10 C11 C16 -172.8(4)
C15 C10 C11 C16 0.7(7)
Ru1 C10 C11 C16 122.5(4)
C9 C10 C11 Ru1 64.7(3)
C15 C10 C11 Ru1 -121.8(4)
C1 Ru1 C11 C10 155.2(2)
C4 Ru1 C11 C10 -25.4(5)
C12 Ru1 C11 C10 -116.3(3)
C13 Ru1 C11 C10 -78.1(2)
C9 Ru1 C11 C10 -36.6(2)
Ru3 Ru1 C11 C10 173.46(18)
Ru2 Ru1 C11 C10 110.9(2)
C1 Ru1 C11 C12 -88.5(2)
C4 Ru1 C11 C12 90.9(5)
C10 Ru1 C11 C12 116.3(3)
C13 Ru1 C11 C12 38.2(2)
C9 Ru1 C11 C12 79.7(2)
Ru3 Ru1 C11 C12 -70.3(2)
Ru2 Ru1 C11 C12 -132.81(19)
C1 Ru1 C11 C16 31.2(5)
C4 Ru1 C11 C16 -149.4(5)
C10 Ru1 C11 C16 -124.0(6)
C12 Ru1 C11 C16 119.7(6)
C13 Ru1 C11 C16 157.9(6)
C9 Ru1 C11 C16 -160.6(6)
Ru3 Ru1 C11 C16 49.5(6)
Ru2 Ru1 C11 C16 -13.1(5)
C10 C11 C12 C13 -0.3(4)
C16 C11 C12 C13 174.4(3)
Ru1 C11 C12 C13 -63.5(2)
C10 C11 C12 C17 -172.3(4)
C16 C11 C12 C17 2.3(6)
Ru1 C11 C12 C17 124.4(4)
C10 C11 C12 Ru1 63.3(3)
C16 C11 C12 Ru1 -122.1(4)
C1 Ru1 C12 C13 -149.1(2)
C4 Ru1 C12 C13 -34.8(3)
C11 Ru1 C12 C13 115.0(3)
C10 Ru1 C12 C13 77.5(2)
C9 Ru1 C12 C13 36.8(2)
Ru3 Ru1 C12 C13 -105.9(2)
Ru2 Ru1 C12 C13 -179.09(16)
C1 Ru1 C12 C11 96.0(2)
C4 Ru1 C12 C11 -149.8(2)
C10 Ru1 C12 C11 -37.4(2)
C13 Ru1 C12 C11 -115.0(3)
C9 Ru1 C12 C11 -78.1(3)
Ru3 Ru1 C12 C11 139.1(2)
Ru2 Ru1 C12 C11 65.9(3)
C1 Ru1 C12 C17 -23.5(4)
C4 Ru1 C12 C17 90.7(4)
C11 Ru1 C12 C17 -119.5(5)
C10 Ru1 C12 C17 -156.9(5)
C13 Ru1 C12 C17 125.5(5)
C9 Ru1 C12 C17 162.4(5)
Ru3 Ru1 C12 C17 19.6(5)
Ru2 Ru1 C12 C17 -53.6(5)
C10 C9 C13 C12 2.2(4)
C14 C9 C13 C12 -172.1(4)
Ru1 C9 C13 C12 62.7(2)
C10 C9 C13 C18 171.9(3)
C14 C9 C13 C18 -2.4(6)
Ru1 C9 C13 C18 -127.5(4)
C10 C9 C13 Ru1 -60.6(3)
C14 C9 C13 Ru1 125.1(4)
C11 C12 C13 C9 -1.1(4)
C17 C12 C13 C9 170.5(4)
Ru1 C12 C13 C9 -63.8(2)
C11 C12 C13 C18 -170.9(3)
C17 C12 C13 C18 0.7(6)
Ru1 C12 C13 C18 126.5(4)
C11 C12 C13 Ru1 62.6(2)
C17 C12 C13 Ru1 -125.7(4)
C1 Ru1 C13 C9 156.4(2)
C4 Ru1 C13 C9 -86.0(2)
C11 Ru1 C13 C9 77.9(3)
C10 Ru1 C13 C9 35.7(2)
C12 Ru1 C13 C9 117.2(3)
Ru3 Ru1 C13 C9 -144.87(19)
Ru2 Ru1 C13 C9 120.4(4)
C1 Ru1 C13 C12 39.1(3)
C4 Ru1 C13 C12 156.7(2)
C11 Ru1 C13 C12 -39.4(2)
C10 Ru1 C13 C12 -81.6(3)
C9 Ru1 C13 C12 -117.2(3)
Ru3 Ru1 C13 C12 97.9(2)
Ru2 Ru1 C13 C12 3.2(6)
C1 Ru1 C13 C18 -81.4(4)
C4 Ru1 C13 C18 36.2(4)
C11 Ru1 C13 C18 -159.9(5)
C10 Ru1 C13 C18 157.9(5)
C12 Ru1 C13 C18 -120.6(5)
C9 Ru1 C13 C18 122.2(5)
Ru3 Ru1 C13 C18 -22.7(4)
Ru2 Ru1 C13 C18 -117.4(5)
C1 Ru2 C19 C23 -38.6(6)
C2 Ru2 C19 C23 155.3(2)
C20 Ru2 C19 C23 -117.2(3)
C21 Ru2 C19 C23 -78.6(2)
C22 Ru2 C19 C23 -36.9(2)
Ru3 Ru2 C19 C23 -179.69(15)
Ru1 Ru2 C19 C23 64.3(3)
C1 Ru2 C19 C20 78.6(5)
C2 Ru2 C19 C20 -87.6(2)
C21 Ru2 C19 C20 38.6(2)
C23 Ru2 C19 C20 117.2(3)
C22 Ru2 C19 C20 80.2(2)
Ru3 Ru2 C19 C20 -62.5(3)
Ru1 Ru2 C19 C20 -178.56(16)
C1 Ru2 C19 C24 -161.1(4)
C2 Ru2 C19 C24 32.7(4)
C20 Ru2 C19 C24 120.3(5)
C21 Ru2 C19 C24 158.9(5)
C23 Ru2 C19 C24 -122.6(5)
C22 Ru2 C19 C24 -159.5(5)
Ru3 Ru2 C19 C24 57.7(5)
Ru1 Ru2 C19 C24 -58.3(5)
C23 C19 C20 C21 -1.3(4)
C24 C19 C20 C21 174.8(3)
Ru2 C19 C20 C21 -64.2(2)
C23 C19 C20 C25 -172.5(3)
C24 C19 C20 C25 3.6(6)
Ru2 C19 C20 C25 124.6(4)
C23 C19 C20 Ru2 62.9(2)
C24 C19 C20 Ru2 -121.0(3)
C1 Ru2 C20 C19 -154.9(2)
C2 Ru2 C20 C19 96.7(2)
C21 Ru2 C20 C19 -115.9(3)
C23 Ru2 C20 C19 -37.1(2)
C22 Ru2 C20 C19 -78.4(2)
Ru3 Ru2 C20 C19 145.35(17)
Ru1 Ru2 C20 C19 58(6)
C1 Ru2 C20 C21 -39.0(3)
C2 Ru2 C20 C21 -147.5(2)
C19 Ru2 C20 C21 115.9(3)
C23 Ru2 C20 C21 78.8(2)
C22 Ru2 C20 C21 37.5(2)
Ru3 Ru2 C20 C21 -98.8(2)
Ru1 Ru2 C20 C21 174(20)
C1 Ru2 C20 C25 83.3(5)
C2 Ru2 C20 C25 -25.1(4)
C21 Ru2 C20 C25 122.4(5)
C19 Ru2 C20 C25 -121.7(5)
C23 Ru2 C20 C25 -158.8(5)
C22 Ru2 C20 C25 159.9(5)
Ru3 Ru2 C20 C25 23.6(5)
Ru1 Ru2 C20 C25 -63(6)
C19 C20 C21 C22 -0.2(4)
C25 C20 C21 C22 170.9(3)
Ru2 C20 C21 C22 -64.8(2)
C19 C20 C21 C26 -171.2(3)
C25 C20 C21 C26 -0.1(6)
Ru2 C20 C21 C26 124.2(3)
C19 C20 C21 Ru2 64.6(2)
C25 C20 C21 Ru2 -124.3(4)
C1 Ru2 C21 C22 -90.8(2)
C2 Ru2 C21 C22 157.0(2)
C20 Ru2 C21 C22 115.9(3)
C19 Ru2 C21 C22 77.8(2)
C23 Ru2 C21 C22 36.00(19)
Ru3 Ru2 C21 C22 -140.34(16)
Ru1 Ru2 C21 C22 -64.0(2)
C1 Ru2 C21 C20 153.4(2)
C2 Ru2 C21 C20 41.1(3)
C19 Ru2 C21 C20 -38.0(2)
C23 Ru2 C21 C20 -79.9(2)
C22 Ru2 C21 C20 -115.9(3)
Ru3 Ru2 C21 C20 103.8(2)
Ru1 Ru2 C21 C20 -179.83(17)
C1 Ru2 C21 C26 31.7(4)
C2 Ru2 C21 C26 -80.6(4)
C20 Ru2 C21 C26 -121.7(5)
C19 Ru2 C21 C26 -159.7(4)
C23 Ru2 C21 C26 158.4(4)
C22 Ru2 C21 C26 122.4(5)
Ru3 Ru2 C21 C26 -17.9(4)
Ru1 Ru2 C21 C26 58.5(4)
C20 C21 C22 C23 1.7(3)
C26 C21 C22 C23 172.8(3)
Ru2 C21 C22 C23 -60.7(2)
C20 C21 C22 C27 -170.1(3)
C26 C21 C22 C27 1.1(5)
Ru2 C21 C22 C27 127.6(3)
C20 C21 C22 Ru2 62.3(2)
C26 C21 C22 Ru2 -126.5(3)
C1 Ru2 C22 C23 -143.1(2)
C2 Ru2 C22 C23 68.1(4)
C20 Ru2 C22 C23 80.2(2)
C21 Ru2 C22 C23 119.1(3)
C19 Ru2 C22 C23 37.4(2)
Ru3 Ru2 C22 C23 -175.47(16)
Ru1 Ru2 C22 C23 -99.0(2)
C1 Ru2 C22 C21 97.9(2)
C2 Ru2 C22 C21 -51.0(4)
C20 Ru2 C22 C21 -38.9(2)
C19 Ru2 C22 C21 -81.6(2)
C23 Ru2 C22 C21 -119.1(3)
Ru3 Ru2 C22 C21 65.5(2)
Ru1 Ru2 C22 C21 141.94(18)
C1 Ru2 C22 C27 -21.0(4)
C2 Ru2 C22 C27 -169.8(4)
C20 Ru2 C22 C27 -157.7(4)
C21 Ru2 C22 C27 -118.8(4)
C19 Ru2 C22 C27 159.5(4)
C23 Ru2 C22 C27 122.1(5)
Ru3 Ru2 C22 C27 -53.3(4)
Ru1 Ru2 C22 C27 23.1(4)
C21 C22 C23 C19 -2.5(4)
C27 C22 C23 C19 169.1(3)
Ru2 C22 C23 C19 -62.5(2)
C21 C22 C23 C28 -174.9(3)
C27 C22 C23 C28 -3.4(5)
Ru2 C22 C23 C28 125.1(3)
C21 C22 C23 Ru2 60.0(2)
C27 C22 C23 Ru2 -128.5(3)
C20 C19 C23 C22 2.3(4)
C24 C19 C23 C22 -173.8(3)
Ru2 C19 C23 C22 63.6(2)
C20 C19 C23 C28 174.8(3)
C24 C19 C23 C28 -1.3(5)
Ru2 C19 C23 C28 -124.0(3)
C20 C19 C23 Ru2 -61.3(2)
C24 C19 C23 Ru2 122.6(4)
C1 Ru2 C23 C22 49.0(3)
C2 Ru2 C23 C22 -150.1(2)
C20 Ru2 C23 C22 -79.5(2)
C21 Ru2 C23 C22 -36.3(2)
C19 Ru2 C23 C22 -117.2(3)
Ru3 Ru2 C23 C22 59.8(17)
Ru1 Ru2 C23 C22 101.65(19)
C1 Ru2 C23 C19 166.2(2)
C2 Ru2 C23 C19 -32.9(3)
C20 Ru2 C23 C19 37.7(2)
C21 Ru2 C23 C19 80.9(2)
C22 Ru2 C23 C19 117.2(3)
Ru3 Ru2 C23 C19 177.0(15)
Ru1 Ru2 C23 C19 -141.12(19)
C1 Ru2 C23 C28 -72.9(4)
C2 Ru2 C23 C28 88.0(4)
C20 Ru2 C23 C28 158.6(4)
C21 Ru2 C23 C28 -158.2(4)
C19 Ru2 C23 C28 120.9(4)
C22 Ru2 C23 C28 -121.9(4)
Ru3 Ru2 C23 C28 -62.1(18)
Ru1 Ru2 C23 C28 -20.2(4)
C1 Ru3 C29 C33 -36.2(4)
C2 Ru3 C29 C33 93.7(2)
C3 Ru3 C29 C33 130.8(2)
C31 Ru3 C29 C33 -80.4(2)
C32 Ru3 C29 C33 -37.7(2)
C30 Ru3 C29 C33 -118.7(3)
C4 Ru3 C29 C33 164.7(2)
Ru2 Ru3 C29 C33 56.4(3)
Ru1 Ru3 C29 C33 -160.16(19)
C1 Ru3 C29 C30 82.5(4)
C2 Ru3 C29 C30 -147.6(2)
C3 Ru3 C29 C30 -110.5(2)
C31 Ru3 C29 C30 38.3(2)
C32 Ru3 C29 C30 81.0(2)
C33 Ru3 C29 C30 118.7(3)
C4 Ru3 C29 C30 -76.6(2)
Ru2 Ru3 C29 C30 175.08(15)
Ru1 Ru3 C29 C30 -41.5(3)
C1 Ru3 C29 C34 -156.4(4)
C2 Ru3 C29 C34 -26.5(4)
C3 Ru3 C29 C34 10.6(4)
C31 Ru3 C29 C34 159.4(5)
C32 Ru3 C29 C34 -157.9(5)
C30 Ru3 C29 C34 121.1(5)
C33 Ru3 C29 C34 -120.2(5)
C4 Ru3 C29 C34 44.5(5)
Ru2 Ru3 C29 C34 -63.8(5)
Ru1 Ru3 C29 C34 79.6(5)
C33 C29 C30 C31 -0.5(4)
C34 C29 C30 C31 174.7(3)
Ru3 C29 C30 C31 -62.5(2)
C33 C29 C30 C35 -176.9(3)
C34 C29 C30 C35 -1.7(6)
Ru3 C29 C30 C35 121.1(4)
C33 C29 C30 Ru3 62.1(3)
C34 C29 C30 Ru3 -122.7(4)
C1 Ru3 C30 C29 -144.4(2)
C2 Ru3 C30 C29 47.4(3)
C3 Ru3 C30 C29 77.3(2)
C31 Ru3 C30 C29 -116.0(3)
C32 Ru3 C30 C29 -78.3(2)
C33 Ru3 C30 C29 -36.3(2)
C4 Ru3 C30 C29 114.4(2)
Ru2 Ru3 C30 C29 -74(2)
Ru1 Ru3 C30 C29 159.73(18)
C1 Ru3 C30 C31 -28.4(3)
C2 Ru3 C30 C31 163.4(2)
C3 Ru3 C30 C31 -166.7(2)
C32 Ru3 C30 C31 37.7(2)
C29 Ru3 C30 C31 116.0(3)
C33 Ru3 C30 C31 79.7(2)
C4 Ru3 C30 C31 -129.6(2)
Ru2 Ru3 C30 C31 42(2)
Ru1 Ru3 C30 C31 -84.3(2)
C1 Ru3 C30 C35 93.5(4)
C2 Ru3 C30 C35 -74.7(4)
C3 Ru3 C30 C35 -44.9(4)
C31 Ru3 C30 C35 121.8(5)
C32 Ru3 C30 C35 159.5(4)
C29 Ru3 C30 C35 -122.2(5)
C33 Ru3 C30 C35 -158.5(4)
C4 Ru3 C30 C35 -7.8(4)
Ru2 Ru3 C30 C35 163.5(18)
Ru1 Ru3 C30 C35 37.6(4)
C29 C30 C31 C32 0.3(4)
C35 C30 C31 C32 176.7(3)
Ru3 C30 C31 C32 -62.6(2)
C29 C30 C31 C36 -172.9(4)
C35 C30 C31 C36 3.5(6)
Ru3 C30 C31 C36 124.3(4)
C29 C30 C31 Ru3 62.9(2)
C35 C30 C31 Ru3 -120.7(4)
C1 Ru3 C31 C32 -83.8(2)
C2 Ru3 C31 C32 52.0(7)
C3 Ru3 C31 C32 138.4(2)
C30 Ru3 C31 C32 116.8(3)
C29 Ru3 C31 C32 78.6(2)
C33 Ru3 C31 C32 36.8(2)
C4 Ru3 C31 C32 179.74(19)
Ru2 Ru3 C31 C32 -59.9(3)
Ru1 Ru3 C31 C32 -129.73(19)
C1 Ru3 C31 C30 159.4(2)
C2 Ru3 C31 C30 -64.8(7)
C3 Ru3 C31 C30 21.6(3)
C32 Ru3 C31 C30 -116.8(3)
C29 Ru3 C31 C30 -38.2(2)
C33 Ru3 C31 C30 -80.0(2)
C4 Ru3 C31 C30 62.9(3)
Ru2 Ru3 C31 C30 -176.72(17)
Ru1 Ru3 C31 C30 113.5(2)
C1 Ru3 C31 C36 37.4(4)
C2 Ru3 C31 C36 173.1(5)
C3 Ru3 C31 C36 -100.5(4)
C32 Ru3 C31 C36 121.1(5)
C30 Ru3 C31 C36 -122.1(5)
C29 Ru3 C31 C36 -160.3(5)
C33 Ru3 C31 C36 158.0(5)
C4 Ru3 C31 C36 -59.1(5)
Ru2 Ru3 C31 C36 61.2(5)
Ru1 Ru3 C31 C36 -8.6(4)
C30 C31 C32 C33 0.1(4)
C36 C31 C32 C33 173.3(4)
Ru3 C31 C32 C33 -62.5(3)
C30 C31 C32 C37 -174.0(3)
C36 C31 C32 C37 -0.8(6)
Ru3 C31 C32 C37 123.4(4)
C30 C31 C32 Ru3 62.6(2)
C36 C31 C32 Ru3 -124.2(4)
C1 Ru3 C32 C33 -141.9(2)
C2 Ru3 C32 C33 -48.0(3)
C3 Ru3 C32 C33 9.0(4)
C31 Ru3 C32 C33 118.1(3)
C30 Ru3 C32 C33 80.1(2)
C29 Ru3 C32 C33 37.4(2)
C4 Ru3 C32 C33 117.4(4)
Ru2 Ru3 C32 C33 -99.6(2)
Ru1 Ru3 C32 C33 -172.29(18)
C1 Ru3 C32 C31 100.0(2)
C2 Ru3 C32 C31 -166.1(2)
C3 Ru3 C32 C31 -109.0(3)
C30 Ru3 C32 C31 -37.9(2)
C29 Ru3 C32 C31 -80.6(2)
C33 Ru3 C32 C31 -118.1(3)
C4 Ru3 C32 C31 -0.6(5)
Ru2 Ru3 C32 C31 142.30(18)
Ru1 Ru3 C32 C31 69.6(2)
C1 Ru3 C32 C37 -19.6(4)
C2 Ru3 C32 C37 74.3(5)
C3 Ru3 C32 C37 131.3(4)
C31 Ru3 C32 C37 -119.6(5)
C30 Ru3 C32 C37 -157.6(5)
C29 Ru3 C32 C37 159.7(5)
C33 Ru3 C32 C37 122.3(5)
C4 Ru3 C32 C37 -120.3(5)
Ru2 Ru3 C32 C37 22.7(5)
Ru1 Ru3 C32 C37 -50.0(5)
C30 C29 C33 C32 0.5(4)
C34 C29 C33 C32 -174.8(3)
Ru3 C29 C33 C32 62.0(2)
C30 C29 C33 C38 174.2(4)
C34 C29 C33 C38 -1.1(6)
Ru3 C29 C33 C38 -124.3(4)
C30 C29 C33 Ru3 -61.5(2)
C34 C29 C33 Ru3 123.2(4)
C31 C32 C33 C29 -0.3(4)
C37 C32 C33 C29 173.6(4)
Ru3 C32 C33 C29 -62.3(3)
C31 C32 C33 C38 -173.9(4)
C37 C32 C33 C38 0.1(6)
Ru3 C32 C33 C38 124.2(4)
C31 C32 C33 Ru3 61.9(2)
C37 C32 C33 Ru3 -124.1(4)
C1 Ru3 C33 C29 162.8(2)
C2 Ru3 C33 C29 -96.9(2)
C3 Ru3 C33 C29 -58.9(3)
C31 Ru3 C33 C29 79.6(2)
C32 Ru3 C33 C29 116.9(3)
C30 Ru3 C33 C29 37.0(2)
C4 Ru3 C33 C29 -27.0(4)
Ru2 Ru3 C33 C29 -145.17(19)
Ru1 Ru3 C33 C29 141.5(3)
C1 Ru3 C33 C32 45.9(3)
C2 Ru3 C33 C32 146.2(2)
C3 Ru3 C33 C32 -175.7(2)
C31 Ru3 C33 C32 -37.2(2)
C30 Ru3 C33 C32 -79.9(2)
C29 Ru3 C33 C32 -116.9(3)
C4 Ru3 C33 C32 -143.8(2)
Ru2 Ru3 C33 C32 98.0(2)
Ru1 Ru3 C33 C32 24.7(5)
C1 Ru3 C33 C38 -76.2(5)
C2 Ru3 C33 C38 24.1(5)
C3 Ru3 C33 C38 62.2(5)
C31 Ru3 C33 C38 -159.3(5)
C32 Ru3 C33 C38 -122.1(5)
C30 Ru3 C33 C38 158.0(5)
C29 Ru3 C33 C38 121.1(5)
C4 Ru3 C33 C38 94.1(5)
Ru2 Ru3 C33 C38 -24.1(5)
Ru1 Ru3 C33 C38 -97.4(6)
